data_4074735
loop_
_publ_author_name
'Bertogg, Andreas'
'Togni, Antonio'

_publ_section_title
;
 A Novel Chiral Ferrocene-Based Amidine/Amidinato Ligand and Its Rhodium
 Complexes
;
_journal_coden_ASTM ORGND7
_journal_issue 3
_journal_name_full Organometallics
_journal_page_first 622
_journal_page_last 630
_journal_paper_doi 10.1021/om050845p
_journal_volume 25
_journal_year 2006
_chemical_absolute_configuration rm
_chemical_formula_moiety C50H48ClFe2N2P2Rh
_chemical_formula_sum 'C50 H48 Cl Fe2 N2 P2 Rh'
_chemical_formula_weight 988.90
_space_group_IT_number 5
_symmetry_cell_setting monoclinic
_symmetry_space_group_name_Hall 'C 2y'
_symmetry_space_group_name_H-M 'C 1 2 1'
_atom_sites_solution_hydrogens geom
_atom_sites_solution_primary direct
_atom_sites_solution_secondary difmap
_audit_creation_method SHELXL-97
_cell_angle_alpha 90.00
_cell_angle_beta 121.9060(10)
_cell_angle_gamma 90.00
_cell_formula_units_Z 4
_cell_length_a 30.0424(18)
_cell_length_b 11.6907(7)
_cell_length_c 17.6982(10)
_cell_measurement_temperature 200(2)
_cell_volume 5276.8(5)
_computing_structure_refinement 'SHELXL-97 (Sheldrick, 1997)'
_computing_structure_solution 'SHELXS-97 (Sheldrick, 1990)'
_diffrn_ambient_temperature 200(2)
_diffrn_measured_fraction_theta_full 0.997
_diffrn_measured_fraction_theta_max 0.997
_diffrn_measurement_device_type 'BRUKER APEX'
_diffrn_measurement_method 'phi and omega scans'
_diffrn_radiation_monochromator graphite
_diffrn_radiation_source 'fine-focus sealed tube'
_diffrn_radiation_type MoK\a
_diffrn_radiation_wavelength 0.71073
_diffrn_reflns_av_R_equivalents 0.0709
_diffrn_reflns_av_sigmaI/netI 0.0756
_diffrn_reflns_limit_h_max 40
_diffrn_reflns_limit_h_min -40
_diffrn_reflns_limit_k_max 15
_diffrn_reflns_limit_k_min -15
_diffrn_reflns_limit_l_max 23
_diffrn_reflns_limit_l_min -23
_diffrn_reflns_number 27612
_diffrn_reflns_theta_full 28.36
_diffrn_reflns_theta_max 28.36
_diffrn_reflns_theta_min 1.36
_exptl_absorpt_coefficient_mu 0.994
_exptl_absorpt_correction_T_max 0.8900
_exptl_absorpt_correction_T_min 0.6803
_exptl_absorpt_correction_type empirical
_exptl_absorpt_process_details Sadabs
_exptl_crystal_colour 'Deep Red'
_exptl_crystal_density_diffrn 1.245
_exptl_crystal_density_meas ?
_exptl_crystal_density_method 'not measured'
_exptl_crystal_description tablet
_exptl_crystal_F_000 2024
_exptl_crystal_size_max 0.42
_exptl_crystal_size_mid 0.25
_exptl_crystal_size_min 0.12
_refine_diff_density_max 2.364
_refine_diff_density_min -0.977
_refine_diff_density_rms 0.318
_refine_ls_abs_structure_details 'Flack H D (1983), Acta Cryst. A39, 876-881'
_refine_ls_abs_structure_Flack 0.05(3)
_refine_ls_extinction_method none
_refine_ls_goodness_of_fit_ref 1.158
_refine_ls_hydrogen_treatment riding
_refine_ls_matrix_type full
_refine_ls_number_parameters 523
_refine_ls_number_reflns 13123
_refine_ls_number_restraints 1
_refine_ls_restrained_S_all 1.158
_refine_ls_R_factor_all 0.0845
_refine_ls_R_factor_gt 0.0744
_refine_ls_shift/su_max 0.004
_refine_ls_shift/su_mean 0.000
_refine_ls_structure_factor_coef Fsqd
_refine_ls_weighting_details 'calc w=1/[\s^2^(Fo^2^)+(0.1128P)^2^+31.6761P] where P=(Fo^2^+2Fc^2^)/3'
_refine_ls_weighting_scheme calc
_refine_ls_wR_factor_gt 0.2103
_refine_ls_wR_factor_ref 0.2205
_reflns_number_gt 11853
_reflns_number_total 13123
_reflns_threshold_expression >2sigma(I)
_cod_data_source_file om050845psi20051001_120216.cif
_cod_data_source_block Rh11
_cod_depositor_comments
;
The following automatic conversions were performed:

'_symmetry_cell_setting' value 'Monoclinic' changed to 'monoclinic'
according to /home/saulius/struct/CIF-dictionaries/cif_core.dic
dictionary named 'cif_core.dic' version 2.4.1 from 2010-06-29.

Automatic conversion script
Id: cif_fix_values 1715 2011-07-08 13:25:40Z adriana 

The following automatic conversions were performed:

'_exptl_crystal_density_meas' value 'not measured' was changed to '?'
- the value is perceived as not measured.

Automatic conversion script
Id: cif_fix_values 3008 2015-01-20 13:52:24Z robertas 
;
_cod_original_sg_symbol_H-M C2
_cod_database_code 4074735

loop_
_symmetry_equiv_pos_as_xyz
'x, y, z'
'-x, y, -z'
'x+1/2, y+1/2, z'
'-x+1/2, y+1/2, -z'

loop_
_atom_site_label
_atom_site_type_symbol
_atom_site_fract_x
_atom_site_fract_y
_atom_site_fract_z
_atom_site_U_iso_or_equiv
_atom_site_adp_type
_atom_site_occupancy
_atom_site_symmetry_multiplicity
_atom_site_calc_flag
_atom_site_refinement_flags
Rh1 Rh -0.236071(19) -0.18349(4) -0.21507(3) 0.02226(12) Uani 1 1 d .
Fe1 Fe -0.40688(4) -0.38666(10) -0.35781(8) 0.0296(2) Uani 1 1 d .
Fe2 Fe -0.25901(4) 0.16665(9) -0.10364(7) 0.0275(2) Uani 1 1 d .
Cl1 Cl -0.27795(7) -0.01950(16) -0.32027(12) 0.0307(4) Uani 1 1 d .
P1 P -0.23993(7) -0.31412(16) -0.31421(13) 0.0259(4) Uani 1 1 d .
P2 P -0.15687(7) -0.09651(16) -0.14742(13) 0.0251(4) Uani 1 1 d .
N1 N -0.3102(2) -0.2223(5) -0.2406(4) 0.0246(12) Uani 1 1 d .
N2 N -0.2597(2) -0.0980(5) -0.1407(4) 0.0252(12) Uani 1 1 d .
C1 C -0.3522(3) -0.2576(6) -0.3225(5) 0.0244(13) Uani 1 1 d .
C2 C -0.3446(3) -0.3478(6) -0.3697(5) 0.0247(13) Uani 1 1 d .
C3 C -0.3911(3) -0.3552(8) -0.4547(5) 0.0324(16) Uani 1 1 d .
H3A H -0.3972 -0.4097 -0.5029 0.039 Uiso 1 1 calc R
C4 C -0.4282(3) -0.2751(9) -0.4597(6) 0.040(2) Uani 1 1 d .
H4A H -0.4646 -0.2631 -0.5119 0.047 Uiso 1 1 calc R
C5 C -0.4044(3) -0.2140(6) -0.3779(5) 0.0299(15) Uani 1 1 d .
H5A H -0.4210 -0.1520 -0.3620 0.036 Uiso 1 1 calc R
C6 C -0.3939(6) -0.4652(12) -0.2462(7) 0.070(4) Uani 1 1 d .
H6A H -0.3659 -0.4473 -0.1833 0.084 Uiso 1 1 calc R
C7 C -0.4488(8) -0.4129(11) -0.3008(15) 0.098(7) Uani 1 1 d .
H7A H -0.4648 -0.3539 -0.2813 0.118 Uiso 1 1 calc R
C8 C -0.4727(4) -0.4709(10) -0.3809(9) 0.056(3) Uani 1 1 d .
H8A H -0.5091 -0.4568 -0.4324 0.067 Uiso 1 1 calc R
C9 C -0.4387(5) -0.5480(9) -0.3795(8) 0.055(3) Uani 1 1 d .
H9A H -0.4462 -0.5982 -0.4307 0.066 Uiso 1 1 calc R
C10 C -0.3920(4) -0.5437(9) -0.3008(7) 0.049(2) Uani 1 1 d .
H10A H -0.3607 -0.5916 -0.2853 0.059 Uiso 1 1 calc R
C11 C -0.2940(3) -0.4135(7) -0.3325(5) 0.0281(14) Uani 1 1 d .
H11A H -0.2845 -0.4438 -0.2729 0.034 Uiso 1 1 calc R
C12 C -0.3011(3) -0.5164(8) -0.3914(6) 0.0393(18) Uani 1 1 d .
H12A H -0.3297 -0.5646 -0.3982 0.059 Uiso 1 1 calc R
H12B H -0.2686 -0.5610 -0.3636 0.059 Uiso 1 1 calc R
H12C H -0.3096 -0.4895 -0.4500 0.059 Uiso 1 1 calc R
C13 C -0.2400(3) -0.0040(6) -0.0843(5) 0.0236(13) Uani 1 1 d .
C14 C -0.1967(3) 0.0610(6) -0.0733(5) 0.0273(14) Uani 1 1 d .
C15 C -0.1838(3) 0.1418(7) -0.0025(5) 0.0328(16) Uani 1 1 d .
H15A H -0.1552 0.2003 0.0205 0.039 Uiso 1 1 calc R
C16 C -0.2185(3) 0.1262(7) 0.0283(5) 0.0348(17) Uani 1 1 d .
H16A H -0.2184 0.1700 0.0769 0.042 Uiso 1 1 calc R
C17 C -0.2533(3) 0.0353(7) -0.0231(5) 0.0322(16) Uani 1 1 d .
H17A H -0.2825 0.0053 -0.0172 0.039 Uiso 1 1 calc R
C18 C -0.2792(4) 0.2533(8) -0.2171(6) 0.042(2) Uani 1 1 d .
H18A H -0.2609 0.2477 -0.2505 0.050 Uiso 1 1 calc R
C19 C -0.3215(4) 0.1849(8) -0.2317(6) 0.0390(19) Uani 1 1 d .
H19A H -0.3382 0.1224 -0.2768 0.047 Uiso 1 1 calc R
C20 C -0.3357(3) 0.2183(7) -0.1692(6) 0.0379(19) Uani 1 1 d .
H20A H -0.3642 0.1839 -0.1633 0.045 Uiso 1 1 calc R
C21 C -0.3015(3) 0.3093(8) -0.1166(5) 0.0376(17) Uani 1 1 d .
H21A H -0.3019 0.3502 -0.0674 0.045 Uiso 1 1 calc R
C22 C -0.2664(4) 0.3312(7) -0.1468(6) 0.0370(18) Uani 1 1 d .
H22A H -0.2380 0.3902 -0.1226 0.044 Uiso 1 1 calc R
C23 C -0.1697(4) 0.0519(6) -0.1248(6) 0.0330(17) Uani 1 1 d .
H23A H -0.1954 0.0843 -0.1848 0.040 Uiso 1 1 calc R
C24 C -0.1224(4) 0.1291(9) -0.0880(9) 0.053(3) Uani 1 1 d .
H24A H -0.1316 0.2056 -0.0778 0.080 Uiso 1 1 calc R
H24B H -0.1111 0.1341 -0.1306 0.080 Uiso 1 1 calc R
H24C H -0.0939 0.0978 -0.0316 0.080 Uiso 1 1 calc R
C25 C -0.3081(3) -0.1346(7) -0.1900(5) 0.0294(15) Uani 1 1 d .
H25 H -0.3373 -0.1036 -0.1900 0.035 Uiso 1 1 calc R
C26 C -0.2599(3) -0.2820(8) -0.4301(6) 0.0343(17) Uani 1 1 d .
C27 C -0.2994(4) -0.1983(9) -0.4773(6) 0.0417(19) Uani 1 1 d .
H27A H -0.3125 -0.1546 -0.4480 0.050 Uiso 1 1 calc R
C28 C -0.3182(4) -0.1815(11) -0.5655(6) 0.052(2) Uani 1 1 d .
H28A H -0.3453 -0.1272 -0.5976 0.062 Uiso 1 1 calc R
C29 C -0.2991(6) -0.2403(9) -0.6087(7) 0.057(3) Uani 1 1 d .
H29A H -0.3121 -0.2257 -0.6698 0.068 Uiso 1 1 calc R
C30 C -0.2603(5) -0.3218(10) -0.5625(7) 0.053(3) Uani 1 1 d .
H30A H -0.2470 -0.3631 -0.5926 0.064 Uiso 1 1 calc R
C31 C -0.2409(4) -0.3439(9) -0.4746(7) 0.045(2) Uani 1 1 d .
H31A H -0.2148 -0.4009 -0.4441 0.054 Uiso 1 1 calc R
C32 C -0.1811(3) -0.4006(8) -0.2715(6) 0.0373(19) Uani 1 1 d .
C33 C -0.1714(4) -0.4995(8) -0.2252(8) 0.049(2) Uani 1 1 d .
H33A H -0.1981 -0.5316 -0.2184 0.059 Uiso 1 1 calc R
C34 C -0.1236(5) -0.5549(10) -0.1875(10) 0.071(4) Uani 1 1 d .
H34A H -0.1166 -0.6222 -0.1529 0.085 Uiso 1 1 calc R
C35 C -0.0860(5) -0.5089(14) -0.2019(11) 0.083(5) Uani 1 1 d .
H35A H -0.0535 -0.5478 -0.1784 0.100 Uiso 1 1 calc R
C36 C -0.0938(4) -0.4114(13) -0.2479(10) 0.070(4) Uani 1 1 d .
H36A H -0.0669 -0.3813 -0.2552 0.084 Uiso 1 1 calc R
C37 C -0.1406(4) -0.3569(10) -0.2838(7) 0.047(2) Uani 1 1 d .
H37A H -0.1467 -0.2889 -0.3174 0.056 Uiso 1 1 calc R
C38 C -0.1233(3) -0.0701(8) -0.2057(6) 0.0356(17) Uani 1 1 d .
C39 C -0.1538(4) -0.0481(10) -0.2960(6) 0.045(2) Uani 1 1 d .
H39A H -0.1910 -0.0525 -0.3259 0.053 Uiso 1 1 calc R
C40 C -0.1303(5) -0.0193(15) -0.3432(8) 0.070(4) Uani 1 1 d .
H40A H -0.1514 -0.0055 -0.4054 0.084 Uiso 1 1 calc R
C41 C -0.0760(5) -0.0107(15) -0.2995(9) 0.074(4) Uani 1 1 d .
H41A H -0.0600 0.0084 -0.3318 0.089 Uiso 1 1 calc R
C42 C -0.0464(4) -0.0294(11) -0.2118(9) 0.060(3) Uani 1 1 d .
H42A H -0.0094 -0.0227 -0.1824 0.072 Uiso 1 1 calc R
C43 C -0.0687(4) -0.0583(8) -0.1628(7) 0.043(2) Uani 1 1 d .
H43A H -0.0470 -0.0701 -0.1004 0.051 Uiso 1 1 calc R
C44 C -0.1079(3) -0.1591(6) -0.0413(5) 0.0298(16) Uani 1 1 d .
C45 C -0.0778(3) -0.2519(8) -0.0383(7) 0.041(2) Uani 1 1 d .
H45A H -0.0799 -0.2771 -0.0911 0.049 Uiso 1 1 calc R
C46 C -0.0447(3) -0.3079(9) 0.0420(7) 0.045(2) Uani 1 1 d .
H46A H -0.0239 -0.3705 0.0441 0.054 Uiso 1 1 calc R
C47 C -0.0422(4) -0.2714(10) 0.1200(6) 0.046(2) Uani 1 1 d .
H47A H -0.0195 -0.3092 0.1748 0.055 Uiso 1 1 calc R
C48 C -0.0721(3) -0.1826(10) 0.1172(5) 0.0373(16) Uani 1 1 d .
H48A H -0.0709 -0.1610 0.1700 0.045 Uiso 1 1 calc R
C49 C -0.1043(3) -0.1225(8) 0.0390(5) 0.0334(16) Uani 1 1 d .
H49A H -0.1237 -0.0582 0.0387 0.040 Uiso 1 1 calc R
C50 C -0.2059(3) -0.3127(6) -0.1208(5) 0.0289(15) Uani 1 1 d .
H50A H -0.1753 -0.3467 -0.1183 0.043 Uiso 1 1 calc R
H50B H -0.2327 -0.3716 -0.1372 0.043 Uiso 1 1 calc R
H50C H -0.1954 -0.2810 -0.0624 0.043 Uiso 1 1 calc R

loop_
_atom_site_aniso_label
_atom_site_aniso_U_11
_atom_site_aniso_U_22
_atom_site_aniso_U_33
_atom_site_aniso_U_23
_atom_site_aniso_U_13
_atom_site_aniso_U_12
Rh1 0.0217(2) 0.0208(2) 0.0254(2) 0.0017(2) 0.01321(19) 0.0024(2)
Fe1 0.0220(5) 0.0322(6) 0.0317(5) 0.0069(4) 0.0122(4) 0.0010(4)
Fe2 0.0315(5) 0.0243(5) 0.0249(5) 0.0011(4) 0.0136(4) 0.0060(4)
Cl1 0.0334(9) 0.0289(8) 0.0309(9) 0.0035(7) 0.0176(7) 0.0054(7)
P1 0.0252(8) 0.0240(9) 0.0304(9) -0.0031(7) 0.0160(7) 0.0006(7)
P2 0.0233(8) 0.0221(8) 0.0311(9) 0.0013(7) 0.0151(7) 0.0015(7)
N1 0.018(2) 0.030(3) 0.028(3) 0.001(2) 0.013(2) -0.001(2)
N2 0.029(3) 0.026(3) 0.024(3) 0.000(2) 0.016(2) 0.003(2)
C1 0.024(3) 0.026(3) 0.025(3) 0.004(3) 0.014(3) 0.001(3)
C2 0.022(3) 0.022(3) 0.032(3) 0.001(3) 0.016(3) -0.004(2)
C3 0.029(4) 0.040(4) 0.029(4) 0.002(3) 0.016(3) -0.004(3)
C4 0.027(4) 0.050(5) 0.034(4) 0.011(4) 0.010(3) 0.002(3)
C5 0.028(3) 0.026(4) 0.036(4) 0.007(3) 0.017(3) 0.002(3)
C6 0.099(10) 0.079(8) 0.027(4) 0.003(5) 0.030(6) -0.043(8)
C7 0.170(17) 0.043(6) 0.195(19) 0.016(9) 0.174(17) 0.003(8)
C8 0.040(5) 0.054(6) 0.071(7) 0.012(5) 0.028(5) -0.016(4)
C9 0.054(6) 0.040(5) 0.062(6) 0.002(5) 0.026(5) -0.015(5)
C10 0.057(6) 0.036(5) 0.061(6) 0.021(4) 0.036(5) 0.008(4)
C11 0.024(3) 0.029(4) 0.030(4) 0.002(3) 0.013(3) -0.003(3)
C12 0.032(4) 0.037(4) 0.041(4) -0.002(4) 0.014(4) -0.003(3)
C13 0.033(3) 0.014(3) 0.029(3) 0.002(2) 0.021(3) 0.003(2)
C14 0.027(3) 0.023(3) 0.033(4) -0.001(3) 0.017(3) 0.003(3)
C15 0.033(4) 0.027(4) 0.031(4) 0.001(3) 0.011(3) 0.000(3)
C16 0.044(4) 0.035(4) 0.022(3) 0.003(3) 0.015(3) 0.010(4)
C17 0.037(4) 0.032(4) 0.027(4) 0.002(3) 0.017(3) 0.000(3)
C18 0.056(5) 0.037(4) 0.039(4) 0.013(4) 0.029(4) 0.019(4)
C19 0.042(4) 0.032(4) 0.033(4) 0.004(3) 0.013(3) 0.014(4)
C20 0.035(4) 0.032(4) 0.033(4) 0.006(3) 0.009(3) 0.018(3)
C21 0.045(4) 0.029(4) 0.040(4) 0.004(4) 0.023(3) 0.015(4)
C22 0.047(4) 0.025(4) 0.043(4) 0.007(3) 0.026(4) 0.009(3)
C23 0.047(5) 0.019(3) 0.048(5) 0.002(3) 0.036(4) 0.006(3)
C24 0.057(6) 0.036(5) 0.080(7) -0.011(5) 0.045(6) -0.009(4)
C25 0.036(4) 0.027(3) 0.030(4) 0.005(3) 0.020(3) 0.002(3)
C26 0.036(4) 0.040(5) 0.034(4) -0.009(3) 0.024(3) -0.008(3)
C27 0.049(5) 0.041(5) 0.038(4) 0.000(4) 0.025(4) 0.000(4)
C28 0.074(6) 0.048(5) 0.038(4) -0.003(5) 0.033(4) 0.002(6)
C29 0.100(9) 0.045(5) 0.037(5) -0.010(4) 0.044(6) -0.020(6)
C30 0.071(7) 0.053(6) 0.052(5) -0.018(5) 0.044(5) -0.008(5)
C31 0.053(5) 0.046(5) 0.053(5) -0.019(4) 0.040(5) -0.008(4)
C32 0.026(3) 0.034(4) 0.045(5) -0.016(4) 0.014(3) 0.003(3)
C33 0.043(5) 0.027(4) 0.067(6) -0.001(4) 0.022(5) 0.007(4)
C34 0.053(7) 0.037(5) 0.094(9) -0.006(6) 0.019(6) 0.018(5)
C35 0.040(6) 0.075(9) 0.105(11) -0.029(9) 0.018(7) 0.018(6)
C36 0.028(5) 0.080(9) 0.089(9) -0.038(8) 0.022(5) 0.000(5)
C37 0.030(4) 0.054(6) 0.062(6) -0.021(5) 0.027(4) -0.004(4)
C38 0.035(4) 0.035(4) 0.040(4) -0.001(3) 0.021(4) 0.000(3)
C39 0.044(5) 0.063(6) 0.039(4) -0.001(4) 0.030(4) -0.004(4)
C40 0.061(7) 0.108(11) 0.052(6) 0.016(7) 0.037(6) 0.010(7)
C41 0.062(7) 0.115(12) 0.072(8) 0.043(8) 0.053(7) 0.031(8)
C42 0.042(5) 0.061(7) 0.091(9) 0.010(6) 0.044(6) -0.002(5)
C43 0.036(4) 0.039(5) 0.057(5) 0.018(4) 0.027(4) 0.008(4)
C44 0.022(3) 0.028(4) 0.032(4) 0.003(3) 0.009(3) 0.003(3)
C45 0.034(4) 0.032(4) 0.058(6) 0.001(4) 0.025(4) 0.006(3)
C46 0.031(4) 0.045(5) 0.051(5) 0.009(4) 0.017(4) 0.015(4)
C47 0.034(4) 0.060(6) 0.035(4) 0.015(4) 0.012(4) 0.000(4)
C48 0.029(3) 0.047(4) 0.029(3) 0.003(4) 0.011(3) 0.001(4)
C49 0.026(3) 0.040(4) 0.025(3) -0.002(3) 0.008(3) 0.004(3)
C50 0.037(4) 0.020(3) 0.023(3) 0.015(3) 0.012(3) 0.008(3)

loop_
_atom_type_symbol
_atom_type_description
_atom_type_scat_dispersion_real
_atom_type_scat_dispersion_imag
_atom_type_scat_source
C C 0.0033 0.0016 'International Tables Vol C Tables 4.2.6.8 and 6.1.1.4'
H H 0.0000 0.0000 'International Tables Vol C Tables 4.2.6.8 and 6.1.1.4'
N N 0.0061 0.0033 'International Tables Vol C Tables 4.2.6.8 and 6.1.1.4'
P P 0.1023 0.0942 'International Tables Vol C Tables 4.2.6.8 and 6.1.1.4'
Cl Cl 0.1484 0.1585 'International Tables Vol C Tables 4.2.6.8 and 6.1.1.4'
Fe Fe 0.3463 0.8444 'International Tables Vol C Tables 4.2.6.8 and 6.1.1.4'
Rh Rh -1.1178 0.9187 'International Tables Vol C Tables 4.2.6.8 and 6.1.1.4'

loop_
_geom_angle_atom_site_label_1
_geom_angle_atom_site_label_2
_geom_angle_atom_site_label_3
_geom_angle
N2 Rh1 C50 89.5(3)
N2 Rh1 N1 63.4(3)
C50 Rh1 N1 88.8(3)
N2 Rh1 P2 93.73(19)
C50 Rh1 P2 90.7(2)
N1 Rh1 P2 157.09(18)
N2 Rh1 P1 157.44(19)
C50 Rh1 P1 87.4(2)
N1 Rh1 P1 94.23(18)
P2 Rh1 P1 108.63(7)
N2 Rh1 Cl1 84.02(18)
C50 Rh1 Cl1 173.3(2)
N1 Rh1 Cl1 86.88(18)
P2 Rh1 Cl1 91.37(7)
P1 Rh1 Cl1 98.02(7)
C7 Fe1 C6 44.7(7)
C7 Fe1 C10 69.2(5)
C6 Fe1 C10 39.1(5)
C7 Fe1 C4 123.7(6)
C6 Fe1 C4 164.8(6)
C10 Fe1 C4 154.8(4)
C7 Fe1 C3 159.2(7)
C6 Fe1 C3 153.2(6)
C10 Fe1 C3 119.6(4)
C4 Fe1 C3 40.9(4)
C7 Fe1 C2 159.6(7)
C6 Fe1 C2 119.2(5)
C10 Fe1 C2 106.3(4)
C4 Fe1 C2 69.0(3)
C3 Fe1 C2 40.5(3)
C7 Fe1 C8 39.8(7)
C6 Fe1 C8 69.2(5)
C10 Fe1 C8 66.4(5)
C4 Fe1 C8 108.2(4)
C3 Fe1 C8 123.2(4)
C2 Fe1 C8 158.0(5)
C7 Fe1 C9 66.5(6)
C6 Fe1 C9 66.2(5)
C10 Fe1 C9 38.8(4)
C4 Fe1 C9 121.6(4)
C3 Fe1 C9 107.4(4)
C2 Fe1 C9 123.1(4)
C8 Fe1 C9 38.5(5)
C7 Fe1 C5 109.0(4)
C6 Fe1 C5 127.5(5)
C10 Fe1 C5 162.8(4)
C4 Fe1 C5 40.6(4)
C3 Fe1 C5 68.4(3)
C2 Fe1 C5 69.2(3)
C8 Fe1 C5 123.8(4)
C9 Fe1 C5 157.4(4)
C7 Fe1 C1 124.6(6)
C6 Fe1 C1 108.9(4)
C10 Fe1 C1 125.4(4)
C4 Fe1 C1 68.1(3)
C3 Fe1 C1 67.8(3)
C2 Fe1 C1 40.9(3)
C8 Fe1 C1 160.1(4)
C9 Fe1 C1 160.3(4)
C5 Fe1 C1 40.7(3)
C15 Fe2 C18 123.6(4)
C15 Fe2 C16 40.9(4)
C18 Fe2 C16 158.8(4)
C15 Fe2 C21 123.8(3)
C18 Fe2 C21 68.8(3)
C16 Fe2 C21 106.2(3)
C15 Fe2 C22 108.4(4)
C18 Fe2 C22 40.8(4)
C16 Fe2 C22 121.9(4)
C21 Fe2 C22 41.2(3)
C15 Fe2 C17 68.5(3)
C18 Fe2 C17 159.4(4)
C16 Fe2 C17 41.0(3)
C21 Fe2 C17 120.7(4)
C22 Fe2 C17 157.6(3)
C15 Fe2 C20 159.6(4)
C18 Fe2 C20 68.5(4)
C16 Fe2 C20 122.0(4)
C21 Fe2 C20 41.0(4)
C22 Fe2 C20 69.0(4)
C17 Fe2 C20 105.8(4)
C15 Fe2 C19 158.6(4)
C18 Fe2 C19 40.2(4)
C16 Fe2 C19 159.0(4)
C21 Fe2 C19 68.7(3)
C22 Fe2 C19 68.5(4)
C17 Fe2 C19 122.7(4)
C20 Fe2 C19 40.9(4)
C15 Fe2 C13 68.4(3)
C18 Fe2 C13 124.1(3)
C16 Fe2 C13 68.8(3)
C21 Fe2 C13 156.4(3)
C22 Fe2 C13 161.0(3)
C17 Fe2 C13 40.4(3)
C20 Fe2 C13 120.7(3)
C19 Fe2 C13 107.3(3)
C15 Fe2 C14 41.4(3)
C18 Fe2 C14 108.1(3)
C16 Fe2 C14 69.7(3)
C21 Fe2 C14 161.3(4)
C22 Fe2 C14 124.5(3)
C17 Fe2 C14 68.8(3)
C20 Fe2 C14 156.7(3)
C19 Fe2 C14 121.6(3)
C13 Fe2 C14 40.7(3)
C32 P1 C26 104.4(4)
C32 P1 C11 106.8(4)
C26 P1 C11 101.0(4)
C32 P1 Rh1 114.2(3)
C26 P1 Rh1 124.9(3)
C11 P1 Rh1 103.5(3)
C38 P2 C44 105.4(4)
C38 P2 C23 101.8(4)
C44 P2 C23 107.4(4)
C38 P2 Rh1 121.5(3)
C44 P2 Rh1 114.6(3)
C23 P2 Rh1 104.7(3)
C25 N1 C1 128.4(6)
C25 N1 Rh1 91.2(5)
C1 N1 Rh1 124.7(5)
C25 N2 C13 129.7(7)
C25 N2 Rh1 92.9(5)
C13 N2 Rh1 133.3(5)
N1 C1 C5 132.0(7)
N1 C1 C2 119.3(6)
C5 C1 C2 108.4(6)
N1 C1 Fe1 132.0(5)
C5 C1 Fe1 69.2(4)
C2 C1 Fe1 68.5(4)
C3 C2 C1 107.0(7)
C3 C2 C11 129.3(7)
C1 C2 C11 123.6(6)
C3 C2 Fe1 69.7(4)
C1 C2 Fe1 70.6(4)
C11 C2 Fe1 127.4(5)
C2 C3 C4 109.0(7)
C2 C3 Fe1 69.8(4)
C4 C3 Fe1 69.4(5)
C5 C4 C3 108.1(7)
C5 C4 Fe1 70.5(5)
C3 C4 Fe1 69.7(5)
C4 C5 C1 107.3(7)
C4 C5 Fe1 68.8(5)
C1 C5 Fe1 70.1(4)
C10 C6 C7 104.9(11)
C10 C6 Fe1 70.8(6)
C7 C6 Fe1 67.4(6)
C8 C7 C6 104.6(11)
C8 C7 Fe1 71.5(7)
C6 C7 Fe1 67.9(6)
C9 C8 C7 109.4(12)
C9 C8 Fe1 71.1(6)
C7 C8 Fe1 68.7(6)
C8 C9 C10 110.7(11)
C8 C9 Fe1 70.4(6)
C10 C9 Fe1 69.4(6)
C6 C10 C9 110.3(11)
C6 C10 Fe1 70.1(6)
C9 C10 Fe1 71.7(6)
C2 C11 C12 110.9(6)
C2 C11 P1 109.8(5)
C12 C11 P1 113.5(6)
N2 C13 C17 128.5(7)
N2 C13 C14 121.9(6)
C17 C13 C14 109.2(7)
N2 C13 Fe2 132.3(5)
C17 C13 Fe2 69.3(4)
C14 C13 Fe2 70.1(4)
C13 C14 C15 105.8(7)
C13 C14 C23 128.5(7)
C15 C14 C23 125.8(7)
C13 C14 Fe2 69.3(4)
C15 C14 Fe2 68.0(4)
C23 C14 Fe2 126.0(5)
C16 C15 C14 109.5(7)
C16 C15 Fe2 69.8(5)
C14 C15 Fe2 70.5(4)
C15 C16 C17 106.9(7)
C15 C16 Fe2 69.3(4)
C17 C16 Fe2 69.6(4)
C13 C17 C16 108.7(7)
C13 C17 Fe2 70.3(4)
C16 C17 Fe2 69.4(5)
C19 C18 C22 109.0(8)
C19 C18 Fe2 70.5(5)
C22 C18 Fe2 69.7(5)
C18 C19 C20 108.2(8)
C18 C19 Fe2 69.2(5)
C20 C19 Fe2 69.3(5)
C21 C20 C19 107.5(9)
C21 C20 Fe2 69.2(5)
C19 C20 Fe2 69.7(5)
C20 C21 C22 107.9(8)
C20 C21 Fe2 69.9(5)
C22 C21 Fe2 69.4(5)
C18 C22 C21 107.4(8)
C18 C22 Fe2 69.4(5)
C21 C22 Fe2 69.4(5)
C24 C23 C14 112.3(8)
C24 C23 P2 113.3(6)
C14 C23 P2 115.6(5)
N2 C25 N1 109.9(7)
C31 C26 C27 119.3(8)
C31 C26 P1 122.1(8)
C27 C26 P1 118.4(6)
C28 C27 C26 119.0(9)
C29 C28 C27 121.9(11)
C28 C29 C30 119.2(9)
C31 C30 C29 121.3(9)
C30 C31 C26 119.3(10)
C33 C32 C37 117.7(9)
C33 C32 P1 125.2(8)
C37 C32 P1 117.0(8)
C32 C33 C34 121.8(12)
C33 C34 C35 117.9(13)
C36 C35 C34 122.7(11)
C35 C36 C37 118.9(13)
C36 C37 C32 120.9(12)
C39 C38 C43 118.6(8)
C39 C38 P2 117.4(7)
C43 C38 P2 123.5(7)
C38 C39 C40 120.1(10)
C39 C40 C41 120.1(11)
C42 C41 C40 119.9(10)
C41 C42 C43 121.4(10)
C42 C43 C38 119.8(10)
C45 C44 C49 119.1(8)
C45 C44 P2 120.5(7)
C49 C44 P2 119.9(6)
C46 C45 C44 120.3(9)
C45 C46 C47 119.7(9)
C48 C47 C46 120.4(8)
C47 C48 C49 121.5(8)
C48 C49 C44 119.0(8)

loop_
_geom_bond_atom_site_label_1
_geom_bond_atom_site_label_2
_geom_bond_distance
Rh1 N2 2.055(6)
Rh1 C50 2.071(6)
Rh1 N1 2.075(6)
Rh1 P2 2.2623(19)
Rh1 P1 2.2824(19)
Rh1 Cl1 2.4998(19)
Fe1 C7 2.011(10)
Fe1 C6 2.019(10)
Fe1 C10 2.028(9)
Fe1 C4 2.036(9)
Fe1 C3 2.040(8)
Fe1 C2 2.042(7)
Fe1 C8 2.047(9)
Fe1 C9 2.056(10)
Fe1 C5 2.058(7)
Fe1 C1 2.070(7)
Fe2 C15 2.030(8)
Fe2 C18 2.034(9)
Fe2 C16 2.037(8)
Fe2 C21 2.037(9)
Fe2 C22 2.038(8)
Fe2 C17 2.040(8)
Fe2 C20 2.047(8)
Fe2 C19 2.052(8)
Fe2 C13 2.054(7)
Fe2 C14 2.064(7)
P1 C32 1.817(8)
P1 C26 1.845(9)
P1 C11 1.881(8)
P2 C38 1.811(9)
P2 C44 1.818(8)
P2 C23 1.866(8)
N1 C25 1.340(10)
N1 C1 1.389(9)
N2 C25 1.311(10)
N2 C13 1.389(9)
C1 C5 1.434(10)
C1 C2 1.436(10)
C2 C3 1.414(10)
C2 C11 1.509(10)
C3 C4 1.423(13)
C4 C5 1.422(13)
C6 C10 1.354(18)
C6 C7 1.53(2)
C7 C8 1.38(2)
C8 C9 1.352(18)
C9 C10 1.358(16)
C11 C12 1.530(12)
C13 C17 1.414(11)
C13 C14 1.431(10)
C14 C15 1.449(11)
C14 C23 1.510(10)
C15 C16 1.421(12)
C16 C17 1.429(12)
C18 C19 1.405(15)
C18 C22 1.421(13)
C19 C20 1.433(13)
C20 C21 1.429(13)
C21 C22 1.434(12)
C23 C24 1.508(13)
C26 C31 1.395(12)
C26 C27 1.419(13)
C27 C28 1.365(12)
C28 C29 1.361(15)
C29 C30 1.388(18)
C30 C31 1.368(15)
C32 C33 1.357(14)
C32 C37 1.437(13)
C33 C34 1.384(14)
C34 C35 1.39(2)
C35 C36 1.35(2)
C36 C37 1.360(14)
C38 C39 1.383(13)
C38 C43 1.404(12)
C39 C40 1.390(15)
C40 C41 1.392(18)
C41 C42 1.337(18)
C42 C43 1.388(14)
C44 C45 1.395(11)
C44 C49 1.433(11)
C45 C46 1.393(13)
C46 C47 1.409(15)
C47 C48 1.355(15)
C48 C49 1.390(11)

loop_
_geom_torsion_atom_site_label_1
_geom_torsion_atom_site_label_2
_geom_torsion_atom_site_label_3
_geom_torsion_atom_site_label_4
_geom_torsion
N2 Rh1 P1 C32 -127.9(6)
C50 Rh1 P1 C32 -45.7(4)
N1 Rh1 P1 C32 -134.2(4)
P2 Rh1 P1 C32 44.2(4)
Cl1 Rh1 P1 C32 138.3(4)
N2 Rh1 P1 C26 101.8(6)
C50 Rh1 P1 C26 -176.0(4)
N1 Rh1 P1 C26 95.5(4)
P2 Rh1 P1 C26 -86.1(3)
Cl1 Rh1 P1 C26 8.0(3)
N2 Rh1 P1 C11 -12.2(5)
C50 Rh1 P1 C11 70.1(3)
N1 Rh1 P1 C11 -18.5(3)
P2 Rh1 P1 C11 159.9(2)
Cl1 Rh1 P1 C11 -105.9(3)
N2 Rh1 P2 C38 -149.5(4)
C50 Rh1 P2 C38 121.0(4)
N1 Rh1 P2 C38 -150.6(6)
P1 Rh1 P2 C38 33.5(4)
Cl1 Rh1 P2 C38 -65.4(3)
N2 Rh1 P2 C44 81.9(3)
C50 Rh1 P2 C44 -7.6(4)
N1 Rh1 P2 C44 80.8(5)
P1 Rh1 P2 C44 -95.1(3)
Cl1 Rh1 P2 C44 166.0(3)
N2 Rh1 P2 C23 -35.5(3)
C50 Rh1 P2 C23 -125.0(4)
N1 Rh1 P2 C23 -36.6(5)
P1 Rh1 P2 C23 147.6(3)
Cl1 Rh1 P2 C23 48.6(3)
N2 Rh1 N1 C25 10.0(4)
C50 Rh1 N1 C25 100.0(5)
P2 Rh1 N1 C25 11.3(7)
P1 Rh1 N1 C25 -172.7(4)
Cl1 Rh1 N1 C25 -74.9(4)
N2 Rh1 N1 C1 150.4(7)
C50 Rh1 N1 C1 -119.6(6)
P2 Rh1 N1 C1 151.6(4)
P1 Rh1 N1 C1 -32.3(6)
Cl1 Rh1 N1 C1 65.5(6)
C50 Rh1 N2 C25 -99.1(5)
N1 Rh1 N2 C25 -10.2(4)
P2 Rh1 N2 C25 170.3(4)
P1 Rh1 N2 C25 -17.2(8)
Cl1 Rh1 N2 C25 79.3(4)
C50 Rh1 N2 C13 103.1(7)
N1 Rh1 N2 C13 -168.0(7)
P2 Rh1 N2 C13 12.5(6)
P1 Rh1 N2 C13 -175.0(4)
Cl1 Rh1 N2 C13 -78.5(6)
C25 N1 C1 C5 0.6(13)
Rh1 N1 C1 C5 -125.0(7)
C25 N1 C1 C2 174.1(7)
Rh1 N1 C1 C2 48.6(9)
C25 N1 C1 Fe1 -99.2(9)
Rh1 N1 C1 Fe1 135.2(5)
C7 Fe1 C1 N1 49.8(10)
C6 Fe1 C1 N1 2.4(9)
C10 Fe1 C1 N1 -37.9(9)
C4 Fe1 C1 N1 166.5(8)
C3 Fe1 C1 N1 -149.2(8)
C2 Fe1 C1 N1 -110.7(8)
C8 Fe1 C1 N1 83.2(14)
C9 Fe1 C1 N1 -69.7(14)
C5 Fe1 C1 N1 128.5(9)
C7 Fe1 C1 C5 -78.7(8)
C6 Fe1 C1 C5 -126.1(7)
C10 Fe1 C1 C5 -166.4(5)
C4 Fe1 C1 C5 38.0(5)
C3 Fe1 C1 C5 82.3(5)
C2 Fe1 C1 C5 120.8(6)
C8 Fe1 C1 C5 -45.3(13)
C9 Fe1 C1 C5 161.8(12)
C7 Fe1 C1 C2 160.5(8)
C6 Fe1 C1 C2 113.1(7)
C10 Fe1 C1 C2 72.8(6)
C4 Fe1 C1 C2 -82.8(5)
C3 Fe1 C1 C2 -38.5(4)
C8 Fe1 C1 C2 -166.1(11)
C9 Fe1 C1 C2 41.0(13)
C5 Fe1 C1 C2 -120.8(6)
N1 C1 C2 C3 -172.4(6)
C5 C1 C2 C3 2.6(8)
Fe1 C1 C2 C3 60.5(5)
N1 C1 C2 C11 4.5(10)
C5 C1 C2 C11 179.5(7)
Fe1 C1 C2 C11 -122.7(7)
N1 C1 C2 Fe1 127.2(6)
C5 C1 C2 Fe1 -57.8(5)
C7 Fe1 C2 C3 -169.4(12)
C6 Fe1 C2 C3 157.0(6)
C10 Fe1 C2 C3 116.7(6)
C4 Fe1 C2 C3 -37.1(5)
C8 Fe1 C2 C3 49.9(12)
C9 Fe1 C2 C3 77.8(6)
C5 Fe1 C2 C3 -80.7(5)
C1 Fe1 C2 C3 -117.5(6)
C7 Fe1 C2 C1 -51.9(14)
C6 Fe1 C2 C1 -85.5(6)
C10 Fe1 C2 C1 -125.8(5)
C4 Fe1 C2 C1 80.4(5)
C3 Fe1 C2 C1 117.5(6)
C8 Fe1 C2 C1 167.3(10)
C9 Fe1 C2 C1 -164.7(5)
C5 Fe1 C2 C1 36.8(4)
C7 Fe1 C2 C11 66.0(15)
C6 Fe1 C2 C11 32.5(9)
C10 Fe1 C2 C11 -7.8(8)
C4 Fe1 C2 C11 -161.6(8)
C3 Fe1 C2 C11 -124.5(9)
C8 Fe1 C2 C11 -74.7(13)
C9 Fe1 C2 C11 -46.7(8)
C5 Fe1 C2 C11 154.7(7)
C1 Fe1 C2 C11 118.0(8)
C1 C2 C3 C4 -2.7(9)
C11 C2 C3 C4 -179.3(7)
Fe1 C2 C3 C4 58.4(6)
C1 C2 C3 Fe1 -61.1(5)
C11 C2 C3 Fe1 122.3(8)
C7 Fe1 C3 C2 169.6(12)
C6 Fe1 C3 C2 -49.2(11)
C10 Fe1 C3 C2 -80.3(6)
C4 Fe1 C3 C2 120.7(7)
C8 Fe1 C3 C2 -160.0(6)
C9 Fe1 C3 C2 -120.8(5)
C5 Fe1 C3 C2 82.8(5)
C1 Fe1 C3 C2 38.8(4)
C7 Fe1 C3 C4 48.9(15)
C6 Fe1 C3 C4 -169.9(9)
C10 Fe1 C3 C4 159.0(6)
C2 Fe1 C3 C4 -120.7(7)
C8 Fe1 C3 C4 79.3(7)
C9 Fe1 C3 C4 118.5(6)
C5 Fe1 C3 C4 -37.9(5)
C1 Fe1 C3 C4 -81.8(5)
C2 C3 C4 C5 1.7(10)
Fe1 C3 C4 C5 60.4(6)
C2 C3 C4 Fe1 -58.6(6)
C7 Fe1 C4 C5 79.9(8)
C6 Fe1 C4 C5 43.6(19)
C10 Fe1 C4 C5 -165.8(9)
C3 Fe1 C4 C5 -118.8(7)
C2 Fe1 C4 C5 -82.1(5)
C8 Fe1 C4 C5 121.1(6)
C9 Fe1 C4 C5 161.2(6)
C1 Fe1 C4 C5 -38.0(5)
C7 Fe1 C4 C3 -161.3(8)
C6 Fe1 C4 C3 162.4(16)
C10 Fe1 C4 C3 -47.0(11)
C2 Fe1 C4 C3 36.8(5)
C8 Fe1 C4 C3 -120.1(6)
C9 Fe1 C4 C3 -80.0(7)
C5 Fe1 C4 C3 118.8(7)
C1 Fe1 C4 C3 80.8(5)
C3 C4 C5 C1 -0.1(9)
Fe1 C4 C5 C1 59.8(5)
C3 C4 C5 Fe1 -59.9(6)
N1 C1 C5 C4 172.5(8)
C2 C1 C5 C4 -1.6(8)
Fe1 C1 C5 C4 -59.0(6)
N1 C1 C5 Fe1 -128.5(8)
C2 C1 C5 Fe1 57.4(5)
C7 Fe1 C5 C4 -120.0(9)
C6 Fe1 C5 C4 -166.9(7)
C10 Fe1 C5 C4 159.2(13)
C3 Fe1 C5 C4 38.1(5)
C2 Fe1 C5 C4 81.7(5)
C8 Fe1 C5 C4 -78.3(7)
C9 Fe1 C5 C4 -45.5(13)
C1 Fe1 C5 C4 118.7(7)
C7 Fe1 C5 C1 121.4(8)
C6 Fe1 C5 C1 74.5(8)
C10 Fe1 C5 C1 40.6(15)
C4 Fe1 C5 C1 -118.7(7)
C3 Fe1 C5 C1 -80.6(5)
C2 Fe1 C5 C1 -37.0(4)
C8 Fe1 C5 C1 163.0(6)
C9 Fe1 C5 C1 -164.1(11)
C7 Fe1 C6 C10 116.2(11)
C4 Fe1 C6 C10 160.7(14)
C3 Fe1 C6 C10 -45.4(13)
C2 Fe1 C6 C10 -79.7(8)
C8 Fe1 C6 C10 77.8(8)
C9 Fe1 C6 C10 36.2(7)
C5 Fe1 C6 C10 -164.9(6)
C1 Fe1 C6 C10 -123.3(7)
C10 Fe1 C6 C7 -116.2(11)
C4 Fe1 C6 C7 44(2)
C3 Fe1 C6 C7 -161.6(10)
C2 Fe1 C6 C7 164.1(8)
C8 Fe1 C6 C7 -38.4(8)
C9 Fe1 C6 C7 -80.0(9)
C5 Fe1 C6 C7 78.9(9)
C1 Fe1 C6 C7 120.5(8)
C10 C6 C7 C8 1.4(11)
Fe1 C6 C7 C8 62.7(7)
C10 C6 C7 Fe1 -61.3(7)
C6 Fe1 C7 C8 -115.0(10)
C10 Fe1 C7 C8 -77.7(8)
C4 Fe1 C7 C8 77.7(9)
C3 Fe1 C7 C8 41.4(16)
C2 Fe1 C7 C8 -158.3(10)
C9 Fe1 C7 C8 -35.7(7)
C5 Fe1 C7 C8 120.4(7)
C1 Fe1 C7 C8 163.0(6)
C10 Fe1 C7 C6 37.3(7)
C4 Fe1 C7 C6 -167.3(7)
C3 Fe1 C7 C6 156.3(11)
C2 Fe1 C7 C6 -43.3(15)
C8 Fe1 C7 C6 115.0(10)
C9 Fe1 C7 C6 79.3(7)
C5 Fe1 C7 C6 -124.6(7)
C1 Fe1 C7 C6 -82.1(8)
C6 C7 C8 C9 -0.6(12)
Fe1 C7 C8 C9 59.7(8)
C6 C7 C8 Fe1 -60.2(7)
C7 Fe1 C8 C9 -120.6(12)
C6 Fe1 C8 C9 -77.6(9)
C10 Fe1 C8 C9 -35.3(7)
C4 Fe1 C8 C9 118.2(7)
C3 Fe1 C8 C9 75.6(8)
C2 Fe1 C8 C9 39.2(14)
C5 Fe1 C8 C9 160.4(7)
C1 Fe1 C8 C9 -165.7(10)
C6 Fe1 C8 C7 43.0(9)
C10 Fe1 C8 C7 85.3(9)
C4 Fe1 C8 C7 -121.1(9)
C3 Fe1 C8 C7 -163.7(8)
C2 Fe1 C8 C7 159.8(11)
C9 Fe1 C8 C7 120.6(12)
C5 Fe1 C8 C7 -78.9(9)
C1 Fe1 C8 C7 -45.0(16)
C7 C8 C9 C10 -0.4(13)
Fe1 C8 C9 C10 57.8(8)
C7 C8 C9 Fe1 -58.2(8)
C7 Fe1 C9 C8 36.9(9)
C6 Fe1 C9 C8 85.9(9)
C10 Fe1 C9 C8 122.3(11)
C4 Fe1 C9 C8 -79.4(9)
C3 Fe1 C9 C8 -121.9(7)
C2 Fe1 C9 C8 -163.6(7)
C5 Fe1 C9 C8 -46.3(15)
C1 Fe1 C9 C8 165.5(10)
C7 Fe1 C9 C10 -85.4(10)
C6 Fe1 C9 C10 -36.4(8)
C4 Fe1 C9 C10 158.3(7)
C3 Fe1 C9 C10 115.8(7)
C2 Fe1 C9 C10 74.0(8)
C8 Fe1 C9 C10 -122.3(11)
C5 Fe1 C9 C10 -168.7(9)
C1 Fe1 C9 C10 43.2(16)
C7 C6 C10 C9 -1.7(12)
Fe1 C6 C10 C9 -60.7(8)
C7 C6 C10 Fe1 59.0(7)
C8 C9 C10 C6 1.4(13)
Fe1 C9 C10 C6 59.7(8)
C8 C9 C10 Fe1 -58.3(8)
C7 Fe1 C10 C6 -42.5(10)
C4 Fe1 C10 C6 -168.3(9)
C3 Fe1 C10 C6 158.4(8)
C2 Fe1 C10 C6 116.5(8)
C8 Fe1 C10 C6 -85.6(9)
C9 Fe1 C10 C6 -120.6(11)
C5 Fe1 C10 C6 44.5(17)
C1 Fe1 C10 C6 75.9(9)
C7 Fe1 C10 C9 78.1(10)
C6 Fe1 C10 C9 120.6(11)
C4 Fe1 C10 C9 -47.7(13)
C3 Fe1 C10 C9 -81.0(8)
C2 Fe1 C10 C9 -122.9(7)
C8 Fe1 C10 C9 35.0(8)
C5 Fe1 C10 C9 165.1(12)
C1 Fe1 C10 C9 -163.6(7)
C3 C2 C11 C12 -13.4(11)
C1 C2 C11 C12 170.5(7)
Fe1 C2 C11 C12 80.1(8)
C3 C2 C11 P1 112.9(8)
C1 C2 C11 P1 -63.2(8)
Fe1 C2 C11 P1 -153.6(4)
C32 P1 C11 C2 -179.0(5)
C26 P1 C11 C2 -70.1(6)
Rh1 P1 C11 C2 60.2(5)
C32 P1 C11 C12 -54.1(7)
C26 P1 C11 C12 54.8(6)
Rh1 P1 C11 C12 -175.0(5)
C25 N2 C13 C17 42.6(12)
Rh1 N2 C13 C17 -166.8(6)
C25 N2 C13 C14 -145.2(8)
Rh1 N2 C13 C14 5.4(10)
C25 N2 C13 Fe2 -53.9(11)
Rh1 N2 C13 Fe2 96.8(8)
C15 Fe2 C13 N2 -154.5(8)
C18 Fe2 C13 N2 -37.7(8)
C16 Fe2 C13 N2 161.4(8)
C21 Fe2 C13 N2 79.6(10)
C22 Fe2 C13 N2 -70.6(13)
C17 Fe2 C13 N2 123.8(9)
C20 Fe2 C13 N2 45.9(8)
C19 Fe2 C13 N2 3.3(8)
C14 Fe2 C13 N2 -115.5(8)
C15 Fe2 C13 C17 81.7(5)
C18 Fe2 C13 C17 -161.5(5)
C16 Fe2 C13 C17 37.6(5)
C21 Fe2 C13 C17 -44.2(10)
C22 Fe2 C13 C17 165.6(10)
C20 Fe2 C13 C17 -77.9(6)
C19 Fe2 C13 C17 -120.5(5)
C14 Fe2 C13 C17 120.7(6)
C15 Fe2 C13 C14 -39.0(5)
C18 Fe2 C13 C14 77.8(6)
C16 Fe2 C13 C14 -83.1(5)
C21 Fe2 C13 C14 -165.0(7)
C22 Fe2 C13 C14 44.9(12)
C17 Fe2 C13 C14 -120.7(6)
C20 Fe2 C13 C14 161.4(5)
C19 Fe2 C13 C14 118.8(5)
N2 C13 C14 C15 -173.4(6)
C17 C13 C14 C15 0.2(8)
Fe2 C13 C14 C15 58.5(5)
N2 C13 C14 C23 8.0(12)
C17 C13 C14 C23 -178.5(7)
Fe2 C13 C14 C23 -120.2(8)
N2 C13 C14 Fe2 128.2(7)
C17 C13 C14 Fe2 -58.3(5)
C15 Fe2 C14 C13 117.8(6)
C18 Fe2 C14 C13 -121.6(5)
C16 Fe2 C14 C13 80.7(5)
C21 Fe2 C14 C13 161.0(9)
C22 Fe2 C14 C13 -163.8(5)
C17 Fe2 C14 C13 36.7(4)
C20 Fe2 C14 C13 -43.9(11)
C19 Fe2 C14 C13 -79.5(6)
C18 Fe2 C14 C15 120.6(5)
C16 Fe2 C14 C15 -37.0(5)
C21 Fe2 C14 C15 43.3(12)
C22 Fe2 C14 C15 78.5(6)
C17 Fe2 C14 C15 -81.1(5)
C20 Fe2 C14 C15 -161.7(9)
C19 Fe2 C14 C15 162.7(5)
C13 Fe2 C14 C15 -117.8(6)
C15 Fe2 C14 C23 -119.1(9)
C18 Fe2 C14 C23 1.6(8)
C16 Fe2 C14 C23 -156.1(8)
C21 Fe2 C14 C23 -75.8(12)
C22 Fe2 C14 C23 -40.6(8)
C17 Fe2 C14 C23 159.9(8)
C20 Fe2 C14 C23 79.3(11)
C19 Fe2 C14 C23 43.7(8)
C13 Fe2 C14 C23 123.2(8)
C13 C14 C15 C16 -0.2(8)
C23 C14 C15 C16 178.6(7)
Fe2 C14 C15 C16 59.2(6)
C13 C14 C15 Fe2 -59.3(5)
C23 C14 C15 Fe2 119.4(8)
C18 Fe2 C15 C16 160.5(5)
C21 Fe2 C15 C16 74.9(6)
C22 Fe2 C15 C16 117.9(5)
C17 Fe2 C15 C16 -38.5(5)
C20 Fe2 C15 C16 38.8(12)
C19 Fe2 C15 C16 -164.3(9)
C13 Fe2 C15 C16 -82.1(5)
C14 Fe2 C15 C16 -120.4(7)
C18 Fe2 C15 C14 -79.1(6)
C16 Fe2 C15 C14 120.4(7)
C21 Fe2 C15 C14 -164.7(5)
C22 Fe2 C15 C14 -121.7(5)
C17 Fe2 C15 C14 81.9(5)
C20 Fe2 C15 C14 159.2(9)
C19 Fe2 C15 C14 -43.9(11)
C13 Fe2 C15 C14 38.3(4)
C14 C15 C16 C17 0.1(9)
Fe2 C15 C16 C17 59.7(5)
C14 C15 C16 Fe2 -59.6(5)
C18 Fe2 C16 C15 -50.3(11)
C21 Fe2 C16 C15 -123.3(5)
C22 Fe2 C16 C15 -81.3(6)
C17 Fe2 C16 C15 118.2(7)
C20 Fe2 C16 C15 -165.1(5)
C19 Fe2 C16 C15 164.1(9)
C13 Fe2 C16 C15 81.1(5)
C14 Fe2 C16 C15 37.5(5)
C15 Fe2 C16 C17 -118.2(7)
C18 Fe2 C16 C17 -168.5(9)
C21 Fe2 C16 C17 118.5(5)
C22 Fe2 C16 C17 160.6(5)
C20 Fe2 C16 C17 76.8(6)
C19 Fe2 C16 C17 45.9(11)
C13 Fe2 C16 C17 -37.1(5)
C14 Fe2 C16 C17 -80.7(5)
N2 C13 C17 C16 172.9(7)
C14 C13 C17 C16 -0.1(9)
Fe2 C13 C17 C16 -58.9(5)
N2 C13 C17 Fe2 -128.2(8)
C14 C13 C17 Fe2 58.8(5)
C15 C16 C17 C13 0.0(9)
Fe2 C16 C17 C13 59.5(5)
C15 C16 C17 Fe2 -59.5(5)
C15 Fe2 C17 C13 -81.6(5)
C18 Fe2 C17 C13 48.3(12)
C16 Fe2 C17 C13 -119.9(7)
C21 Fe2 C17 C13 161.0(5)
C22 Fe2 C17 C13 -167.7(8)
C20 Fe2 C17 C13 119.2(5)
C19 Fe2 C17 C13 77.9(6)
C14 Fe2 C17 C13 -36.9(4)
C15 Fe2 C17 C16 38.4(5)
C18 Fe2 C17 C16 168.2(9)
C21 Fe2 C17 C16 -79.1(6)
C22 Fe2 C17 C16 -47.8(11)
C20 Fe2 C17 C16 -120.9(5)
C19 Fe2 C17 C16 -162.2(5)
C13 Fe2 C17 C16 119.9(7)
C14 Fe2 C17 C16 83.0(5)
C15 Fe2 C18 C19 161.0(5)
C16 Fe2 C18 C19 -161.7(9)
C21 Fe2 C18 C19 -81.7(6)
C22 Fe2 C18 C19 -119.9(8)
C17 Fe2 C18 C19 40.1(12)
C20 Fe2 C18 C19 -37.6(5)
C13 Fe2 C18 C19 75.8(6)
C14 Fe2 C18 C19 117.9(5)
C15 Fe2 C18 C22 -79.1(6)
C16 Fe2 C18 C22 -41.8(12)
C21 Fe2 C18 C22 38.2(5)
C17 Fe2 C18 C22 160.0(9)
C20 Fe2 C18 C22 82.3(6)
C19 Fe2 C18 C22 119.9(8)
C13 Fe2 C18 C22 -164.3(5)
C14 Fe2 C18 C22 -122.2(5)
C22 C18 C19 C20 -0.7(9)
Fe2 C18 C19 C20 58.6(6)
C22 C18 C19 Fe2 -59.3(6)
C15 Fe2 C19 C18 -48.0(12)
C16 Fe2 C19 C18 161.6(9)
C21 Fe2 C19 C18 82.0(6)
C22 Fe2 C19 C18 37.6(5)
C17 Fe2 C19 C18 -164.4(5)
C20 Fe2 C19 C18 119.9(7)
C13 Fe2 C19 C18 -122.8(5)
C14 Fe2 C19 C18 -80.6(6)
C15 Fe2 C19 C20 -167.9(8)
C18 Fe2 C19 C20 -119.9(7)
C16 Fe2 C19 C20 41.6(12)
C21 Fe2 C19 C20 -38.0(6)
C22 Fe2 C19 C20 -82.4(6)
C17 Fe2 C19 C20 75.7(6)
C13 Fe2 C19 C20 117.3(5)
C14 Fe2 C19 C20 159.4(5)
C18 C19 C20 C21 0.5(9)
Fe2 C19 C20 C21 59.0(6)
C18 C19 C20 Fe2 -58.5(6)
C15 Fe2 C20 C21 48.4(12)
C18 Fe2 C20 C21 -82.0(6)
C16 Fe2 C20 C21 77.3(6)
C22 Fe2 C20 C21 -38.0(5)
C17 Fe2 C20 C21 119.0(5)
C19 Fe2 C20 C21 -119.0(8)
C13 Fe2 C20 C21 160.2(5)
C14 Fe2 C20 C21 -168.1(8)
C15 Fe2 C20 C19 167.4(9)
C18 Fe2 C20 C19 37.0(6)
C16 Fe2 C20 C19 -163.7(5)
C21 Fe2 C20 C19 119.0(8)
C22 Fe2 C20 C19 80.9(6)
C17 Fe2 C20 C19 -122.1(6)
C13 Fe2 C20 C19 -80.9(6)
C14 Fe2 C20 C19 -49.1(11)
C19 C20 C21 C22 -0.2(9)
Fe2 C20 C21 C22 59.2(6)
C19 C20 C21 Fe2 -59.4(5)
C15 Fe2 C21 C20 -161.7(5)
C18 Fe2 C21 C20 81.2(6)
C16 Fe2 C21 C20 -120.5(6)
C22 Fe2 C21 C20 119.1(7)
C17 Fe2 C21 C20 -78.3(6)
C19 Fe2 C21 C20 38.0(6)
C13 Fe2 C21 C20 -46.6(10)
C14 Fe2 C21 C20 165.2(9)
C15 Fe2 C21 C22 79.2(6)
C18 Fe2 C21 C22 -37.9(6)
C16 Fe2 C21 C22 120.4(5)
C17 Fe2 C21 C22 162.5(5)
C20 Fe2 C21 C22 -119.1(7)
C19 Fe2 C21 C22 -81.2(6)
C13 Fe2 C21 C22 -165.7(7)
C14 Fe2 C21 C22 46.1(12)
C19 C18 C22 C21 0.6(9)
Fe2 C18 C22 C21 -59.2(6)
C19 C18 C22 Fe2 59.8(6)
C20 C21 C22 C18 -0.3(9)
Fe2 C21 C22 C18 59.2(6)
C20 C21 C22 Fe2 -59.5(6)
C15 Fe2 C22 C18 120.5(6)
C16 Fe2 C22 C18 163.5(6)
C21 Fe2 C22 C18 -118.9(8)
C17 Fe2 C22 C18 -161.5(9)
C20 Fe2 C22 C18 -81.1(6)
C19 Fe2 C22 C18 -37.0(6)
C13 Fe2 C22 C18 43.5(13)
C14 Fe2 C22 C18 77.4(6)
C15 Fe2 C22 C21 -120.6(5)
C18 Fe2 C22 C21 118.9(8)
C16 Fe2 C22 C21 -77.6(6)
C17 Fe2 C22 C21 -42.6(12)
C20 Fe2 C22 C21 37.8(5)
C19 Fe2 C22 C21 81.9(6)
C13 Fe2 C22 C21 162.4(9)
C14 Fe2 C22 C21 -163.7(5)
C13 C14 C23 C24 -175.2(8)
C15 C14 C23 C24 6.4(12)
Fe2 C14 C23 C24 93.7(9)
C13 C14 C23 P2 -43.0(11)
C15 C14 C23 P2 138.5(7)
Fe2 C14 C23 P2 -134.2(5)
C38 P2 C23 C24 -46.7(8)
C44 P2 C23 C24 63.8(8)
Rh1 P2 C23 C24 -174.0(7)
C38 P2 C23 C14 -178.4(6)
C44 P2 C23 C14 -67.9(7)
Rh1 P2 C23 C14 54.3(7)
C13 N2 C25 N1 174.2(7)
Rh1 N2 C25 N1 15.2(6)
C1 N1 C25 N2 -153.0(7)
Rh1 N1 C25 N2 -15.0(6)
C32 P1 C26 C31 16.9(9)
C11 P1 C26 C31 -93.8(8)
Rh1 P1 C26 C31 151.0(6)
C32 P1 C26 C27 -168.7(7)
C11 P1 C26 C27 80.6(7)
Rh1 P1 C26 C27 -34.6(8)
C31 C26 C27 C28 0.8(14)
P1 C26 C27 C28 -173.8(8)
C26 C27 C28 C29 -2.0(17)
C27 C28 C29 C30 1.7(18)
C28 C29 C30 C31 -0.2(18)
C29 C30 C31 C26 -1.0(16)
C27 C26 C31 C30 0.7(14)
P1 C26 C31 C30 175.0(8)
C26 P1 C32 C33 -133.1(8)
C11 P1 C32 C33 -26.7(9)
Rh1 P1 C32 C33 87.1(8)
C26 P1 C32 C37 50.5(8)
C11 P1 C32 C37 157.0(7)
Rh1 P1 C32 C37 -89.2(7)
C37 C32 C33 C34 2.6(16)
P1 C32 C33 C34 -173.7(9)
C32 C33 C34 C35 -2.9(19)
C33 C34 C35 C36 2(2)
C34 C35 C36 C37 -2(2)
C35 C36 C37 C32 1.3(18)
C33 C32 C37 C36 -1.8(14)
P1 C32 C37 C36 174.8(8)
C44 P2 C38 C39 165.0(8)
C23 P2 C38 C39 -83.0(8)
Rh1 P2 C38 C39 32.5(9)
C44 P2 C38 C43 -22.4(9)
C23 P2 C38 C43 89.6(9)
Rh1 P2 C38 C43 -154.9(7)
C43 C38 C39 C40 2.5(17)
P2 C38 C39 C40 175.5(11)
C38 C39 C40 C41 -1(2)
C39 C40 C41 C42 0(3)
C40 C41 C42 C43 1(2)
C41 C42 C43 C38 1.0(19)
C39 C38 C43 C42 -2.5(15)
P2 C38 C43 C42 -175.0(9)
C38 P2 C44 C45 -50.8(8)
C23 P2 C44 C45 -158.8(7)
Rh1 P2 C44 C45 85.4(7)
C38 P2 C44 C49 136.9(7)
C23 P2 C44 C49 29.0(7)
Rh1 P2 C44 C49 -86.9(6)
C49 C44 C45 C46 -0.2(13)
P2 C44 C45 C46 -172.5(7)
C44 C45 C46 C47 0.9(15)
C45 C46 C47 C48 0.4(15)
C46 C47 C48 C49 -2.4(15)
C47 C48 C49 C44 3.0(14)
C45 C44 C49 C48 -1.7(12)
P2 C44 C49 C48 170.7(7)
